data_7018258
loop_
_publ_author_name
'Zheng, Ai-Xia'
'Li, Hong-Xi'
'Hou, Kai-Peng'
'Shi, Jing'
'Wang, Hui-Fang'
'Ren, Zhi-Gang'
'Lang, Jian-Ping'

_publ_section_title
;
 Reactions of a methylmercury zwitterionic thiolate complex
 [MeHg(Tab)]PF(6) with various donor ligands: relevance to methylmercury
 detoxification.
;
_journal_issue 9
_journal_name_full 'Dalton transactions (Cambridge, England : 2003)'
_journal_page_first 2699
_journal_page_last 2706
_journal_paper_doi 10.1039/c2dt12219g
_journal_volume 41
_journal_year 2012
_chemical_formula_moiety 'C19 H29 Hg N2 S2, F6 P'
_chemical_formula_sum 'C19 H29 F6 Hg N2 P S2'
_chemical_formula_weight 695.12
_chemical_name_systematic
;
?
;
_space_group_IT_number 14
_symmetry_cell_setting monoclinic
_symmetry_space_group_name_Hall '-P 2ybc'
_symmetry_space_group_name_H-M 'P 1 21/c 1'
_atom_sites_solution_hydrogens geom
_atom_sites_solution_primary direct
_atom_sites_solution_secondary difmap
_cell_angle_alpha 90.00
_cell_angle_beta 105.36(3)
_cell_angle_gamma 90.00
_cell_formula_units_Z 4
_cell_length_a 17.975(4)
_cell_length_b 11.308(2)
_cell_length_c 12.905(3)
_cell_measurement_reflns_used 12472
_cell_measurement_temperature 223(2)
_cell_measurement_theta_max 27.5243
_cell_measurement_theta_min 3.0678
_cell_volume 2529.4(10)
_computing_cell_refinement 'CrystalClear, Ver. 1.30 (Rigaku/MSC, 2001)'
_computing_data_collection 'CrystalClear, Ver. 1.30 (Rigaku/MSC, 2001)'
_computing_data_reduction 'CrystalStructure, Ver. 3.60 (Rigaku/MSC, 2004)'
_computing_molecular_graphics 'ORTEPII (Johnson, 1976)'
_computing_publication_material SHELXL97
_computing_structure_refinement 'SHELXL-97 (Sheldrick, 1997)'
_computing_structure_solution 'SHELXS-97 (Sheldrick, 1990)'
_diffrn_ambient_temperature 223(2)
_diffrn_measured_fraction_theta_full 0.989
_diffrn_measured_fraction_theta_max 0.989
_diffrn_measurement_device_type 'Rigaku MercuryCCD area detector'
_diffrn_measurement_method \w
_diffrn_radiation_monochromator graphite
_diffrn_radiation_source 'fine-focus sealed tube'
_diffrn_radiation_type MoK\a
_diffrn_radiation_wavelength 0.71073
_diffrn_reflns_av_R_equivalents 0.0499
_diffrn_reflns_av_sigmaI/netI 0.1219
_diffrn_reflns_limit_h_max 23
_diffrn_reflns_limit_h_min -19
_diffrn_reflns_limit_k_max 14
_diffrn_reflns_limit_k_min -12
_diffrn_reflns_limit_l_max 14
_diffrn_reflns_limit_l_min -16
_diffrn_reflns_number 14147
_diffrn_reflns_theta_full 27.51
_diffrn_reflns_theta_max 27.51
_diffrn_reflns_theta_min 3.07
_diffrn_standards_decay_% 0
_diffrn_standards_interval_count 0
_diffrn_standards_interval_time 0
_diffrn_standards_number 0
_exptl_absorpt_coefficient_mu 6.367
_exptl_absorpt_correction_T_max 0.2990
_exptl_absorpt_correction_T_min 0.0802
_exptl_absorpt_correction_type multi-scan
_exptl_absorpt_process_details 'Jacobson, R. (1998) Private communication to Rigaku Company, Tokyo, Japan.'
_exptl_crystal_colour Colorless
_exptl_crystal_density_diffrn 1.825
_exptl_crystal_density_method 'not measured'
_exptl_crystal_description Block
_exptl_crystal_F_000 1352
_exptl_crystal_size_max 0.80
_exptl_crystal_size_mid 0.75
_exptl_crystal_size_min 0.25
_refine_diff_density_max 0.841
_refine_diff_density_min -0.931
_refine_diff_density_rms 0.057
_refine_ls_extinction_method none
_refine_ls_goodness_of_fit_ref 1.075
_refine_ls_hydrogen_treatment constr
_refine_ls_matrix_type full
_refine_ls_number_parameters 282
_refine_ls_number_reflns 5770
_refine_ls_number_restraints 0
_refine_ls_restrained_S_all 1.075
_refine_ls_R_factor_all 0.0814
_refine_ls_R_factor_gt 0.0653
_refine_ls_shift/su_max 0.048
_refine_ls_shift/su_mean 0.001
_refine_ls_structure_factor_coef Fsqd
_refine_ls_weighting_details 'calc w=1/[\s^2^(Fo^2^)+(0.0869P)^2^+0.0644P] where P=(Fo^2^+2Fc^2^)/3'
_refine_ls_weighting_scheme calc
_refine_ls_wR_factor_gt 0.1666
_refine_ls_wR_factor_ref 0.1787
_reflns_number_gt 4153
_reflns_number_total 5770
_reflns_threshold_expression >2sigma(I)
_cod_data_source_file c2dt12219g.txt
_cod_data_source_block 5
_cod_depositor_comments
;
The following automatic conversions were performed:

'_symmetry_cell_setting' value 'Monoclinic' changed to 'monoclinic'
according to /home/saulius/struct/CIF-dictionaries/cif_core.dic
dictionary named 'cif_core.dic' version 2.4.1 from
2010-06-29.

'_exptl_absorpt_correction_type' value 'Multi-scan'
changed to 'multi-scan' according to
/home/saulius/struct/CIF-dictionaries/cif_core.dic dictionary named
'cif_core.dic' version 2.4.1 from 2010-06-29.

Automatic conversion script
Id: cif_fix_values 1715 2011-07-08 13:25:40Z adriana 
;
_cod_original_cell_volume 2529.3(9)
_cod_original_sg_symbol_H-M 'P 21/c'
_cod_database_code 7018258

loop_
_symmetry_equiv_pos_as_xyz
'x, y, z'
'-x, y+1/2, -z+1/2'
'-x, -y, -z'
'x, -y-1/2, z-1/2'

loop_
_atom_site_label
_atom_site_type_symbol
_atom_site_fract_x
_atom_site_fract_y
_atom_site_fract_z
_atom_site_U_iso_or_equiv
_atom_site_adp_type
_atom_site_occupancy
_atom_site_symmetry_multiplicity
_atom_site_calc_flag
_atom_site_refinement_flags
Hg1 Hg 0.39179(2) 0.78325(3) 0.99086(3) 0.0683(9) Uani 1 1 d .
S1 S 0.43102(12) 0.62403(18) 0.89125(17) 0.0564(9) Uani 1 1 d .
S2 S 0.29699(11) 0.60399(17) 1.01983(16) 0.0533(9) Uani 1 1 d .
N1 N 0.6793(4) 0.7794(6) 0.6834(5) 0.0523(17) Uani 1 1 d .
N2 N 0.1055(4) 0.6820(6) 1.3358(5) 0.0530(16) Uani 1 1 d .
P1 P 0.09834(13) 0.2259(2) 0.98552(19) 0.0611(10) Uani 1 1 d .
F1 F 0.0962(6) 0.3493(7) 0.9266(5) 0.122(3) Uani 1 1 d .
F2 F 0.0945(4) 0.2902(6) 1.0936(5) 0.088(2) Uani 1 1 d .
F3 F 0.1025(5) 0.1048(6) 1.0454(7) 0.109(2) Uani 1 1 d .
F4 F 0.1014(4) 0.1621(7) 0.8759(5) 0.102(2) Uani 1 1 d .
F5 F 0.1908(4) 0.2378(9) 1.0201(7) 0.122(3) Uani 1 1 d .
F6 F 0.0082(3) 0.2180(7) 0.9495(6) 0.098(2) Uani 1 1 d .
C1 C 0.5018(4) 0.6752(7) 0.8301(6) 0.0470(17) Uani 1 1 d .
C2 C 0.5002(5) 0.7835(7) 0.7793(6) 0.0524(19) Uani 1 1 d .
H2A H 0.4590 0.8356 0.7769 0.063 Uiso 1 1 calc R
C3 C 0.5571(5) 0.8167(7) 0.7325(6) 0.0533(19) Uani 1 1 d .
H3A H 0.5550 0.8914 0.6997 0.064 Uiso 1 1 calc R
C4 C 0.6178(4) 0.7403(7) 0.7333(6) 0.0478(17) Uani 1 1 d .
C5 C 0.6202(4) 0.6303(7) 0.7816(6) 0.0477(17) Uani 1 1 d .
H5A H 0.6608 0.5777 0.7823 0.057 Uiso 1 1 calc R
C6 C 0.5621(4) 0.5985(6) 0.8290(6) 0.0483(17) Uani 1 1 d .
H6A H 0.5636 0.5235 0.8610 0.058 Uiso 1 1 calc R
C7 C 0.7169(5) 0.8916(9) 0.7363(7) 0.067(2) Uani 1 1 d .
H7A H 0.7394 0.8773 0.8123 0.101 Uiso 1 1 calc R
H7B H 0.6783 0.9535 0.7275 0.101 Uiso 1 1 calc R
H7C H 0.7569 0.9160 0.7032 0.101 Uiso 1 1 calc R
C8 C 0.7413(5) 0.6898(9) 0.6923(8) 0.070(3) Uani 1 1 d .
H8A H 0.7190 0.6166 0.6588 0.105 Uiso 1 1 calc R
H8B H 0.7666 0.6756 0.7675 0.105 Uiso 1 1 calc R
H8C H 0.7788 0.7188 0.6564 0.105 Uiso 1 1 calc R
C9 C 0.6442(5) 0.8026(8) 0.5654(6) 0.058(2) Uani 1 1 d .
H9A H 0.6205 0.7306 0.5309 0.087 Uiso 1 1 calc R
H9B H 0.6841 0.8280 0.5324 0.087 Uiso 1 1 calc R
H9C H 0.6053 0.8639 0.5570 0.087 Uiso 1 1 calc R
C10 C 0.2436(4) 0.6280(7) 1.1130(6) 0.0469(17) Uani 1 1 d .
C11 C 0.1796(5) 0.5584(7) 1.1097(7) 0.059(2) Uani 1 1 d .
H11A H 0.1666 0.4980 1.0580 0.071 Uiso 1 1 calc R
C12 C 0.1337(5) 0.5749(7) 1.1807(6) 0.0550(19) Uani 1 1 d .
H12A H 0.0900 0.5271 1.1756 0.066 Uiso 1 1 calc R
C13 C 0.1525(4) 0.6606(7) 1.2570(5) 0.0462(17) Uani 1 1 d .
C14 C 0.2169(5) 0.7295(7) 1.2647(6) 0.054(2) Uani 1 1 d .
H14A H 0.2301 0.7880 1.3182 0.065 Uiso 1 1 calc R
C15 C 0.2625(5) 0.7135(7) 1.1938(7) 0.055(2) Uani 1 1 d .
H15A H 0.3065 0.7607 1.2005 0.066 Uiso 1 1 calc R
C16 C 0.1519(5) 0.6470(9) 1.4469(6) 0.061(2) Uani 1 1 d .
H16A H 0.1654 0.5639 1.4473 0.091 Uiso 1 1 calc R
H16B H 0.1215 0.6604 1.4977 0.091 Uiso 1 1 calc R
H16C H 0.1986 0.6941 1.4672 0.091 Uiso 1 1 calc R
C17 C 0.0839(6) 0.8113(9) 1.3367(8) 0.070(2) Uani 1 1 d .
H17A H 0.1303 0.8592 1.3536 0.106 Uiso 1 1 calc R
H17B H 0.0559 0.8242 1.3904 0.106 Uiso 1 1 calc R
H17C H 0.0516 0.8334 1.2665 0.106 Uiso 1 1 calc R
C18 C 0.0322(5) 0.6094(9) 1.3094(7) 0.067(2) Uani 1 1 d .
H18A H 0.0450 0.5261 1.3090 0.101 Uiso 1 1 calc R
H18B H 0.0001 0.6320 1.2392 0.101 Uiso 1 1 calc R
H18C H 0.0043 0.6237 1.3632 0.101 Uiso 1 1 calc R
C19 C 0.3862(10) 0.9486(11) 1.0540(11) 0.116(5) Uani 1 1 d .
H19A H 0.4241 0.9997 1.0354 0.174 Uiso 1 1 calc R
H19B H 0.3969 0.9431 1.1315 0.174 Uiso 1 1 calc R
H19C H 0.3350 0.9812 1.0248 0.174 Uiso 1 1 calc R

loop_
_atom_site_aniso_label
_atom_site_aniso_U_11
_atom_site_aniso_U_22
_atom_site_aniso_U_33
_atom_site_aniso_U_23
_atom_site_aniso_U_13
_atom_site_aniso_U_12
Hg1 0.0663(9) 0.0579(9) 0.0720(9) -0.00690(15) 0.0032(3) 0.00894(15)
S1 0.0540(13) 0.0510(13) 0.0718(14) 0.0010(9) 0.0302(10) -0.0008(8)
S2 0.0546(13) 0.0528(13) 0.0584(13) 0.0058(8) 0.0252(9) 0.0077(8)
N1 0.044(3) 0.071(5) 0.044(3) 0.007(3) 0.015(3) 0.005(3)
N2 0.046(3) 0.064(4) 0.051(3) 0.000(3) 0.017(3) -0.003(3)
P1 0.0495(13) 0.0756(18) 0.0585(14) -0.0030(10) 0.0149(9) -0.0102(10)
F1 0.177(8) 0.095(5) 0.073(4) 0.014(4) -0.004(4) -0.043(5)
F2 0.094(5) 0.111(5) 0.067(3) -0.020(3) 0.033(3) -0.020(4)
F3 0.137(6) 0.084(4) 0.118(5) 0.013(4) 0.054(5) 0.014(4)
F4 0.103(5) 0.130(6) 0.088(4) -0.037(4) 0.050(4) -0.033(4)
F5 0.049(3) 0.199(9) 0.118(6) 0.020(6) 0.026(4) -0.017(4)
F6 0.054(3) 0.150(7) 0.087(4) -0.011(4) 0.014(3) -0.010(3)
C1 0.047(4) 0.048(4) 0.046(3) -0.002(3) 0.013(3) -0.003(3)
C2 0.048(4) 0.054(4) 0.058(4) 0.009(3) 0.017(3) 0.011(3)
C3 0.051(4) 0.053(4) 0.058(4) 0.011(3) 0.016(3) 0.003(4)
C4 0.045(4) 0.051(4) 0.045(4) -0.002(3) 0.008(3) 0.000(3)
C5 0.046(3) 0.052(4) 0.047(3) -0.003(3) 0.014(3) 0.005(3)
C6 0.047(4) 0.044(4) 0.052(4) 0.006(3) 0.010(3) 0.006(3)
C7 0.048(4) 0.077(6) 0.073(5) 0.006(5) 0.010(4) -0.013(4)
C8 0.048(4) 0.087(6) 0.081(6) 0.015(5) 0.029(4) 0.017(4)
C9 0.054(4) 0.077(5) 0.047(4) 0.009(4) 0.019(3) 0.005(4)
C10 0.043(3) 0.052(4) 0.050(4) 0.007(3) 0.018(3) 0.008(3)
C11 0.067(5) 0.049(4) 0.063(4) -0.010(4) 0.018(4) -0.006(4)
C12 0.054(4) 0.053(4) 0.061(4) -0.005(4) 0.020(3) -0.010(4)
C13 0.042(3) 0.056(4) 0.041(3) 0.000(3) 0.012(3) 0.000(3)
C14 0.052(4) 0.062(5) 0.047(4) -0.008(3) 0.011(3) -0.004(4)
C15 0.044(4) 0.065(5) 0.055(4) 0.001(3) 0.012(3) -0.005(3)
C16 0.057(4) 0.075(5) 0.050(4) 0.002(4) 0.012(3) -0.009(4)
C17 0.069(6) 0.075(6) 0.072(5) -0.003(5) 0.029(5) 0.011(5)
C18 0.049(4) 0.092(7) 0.062(5) -0.013(5) 0.017(4) -0.014(4)
C19 0.152(13) 0.076(7) 0.103(9) -0.030(7) 0.003(8) 0.010(8)

loop_
_atom_type_symbol
_atom_type_description
_atom_type_scat_dispersion_real
_atom_type_scat_dispersion_imag
_atom_type_scat_source
C C 0.0033 0.0016 'International Tables Vol C Tables 4.2.6.8 and 6.1.1.4'
H H 0.0000 0.0000 'International Tables Vol C Tables 4.2.6.8 and 6.1.1.4'
N N 0.0061 0.0033 'International Tables Vol C Tables 4.2.6.8 and 6.1.1.4'
F F 0.0171 0.0103 'International Tables Vol C Tables 4.2.6.8 and 6.1.1.4'
P P 0.1023 0.0942 'International Tables Vol C Tables 4.2.6.8 and 6.1.1.4'
S S 0.1246 0.1234 'International Tables Vol C Tables 4.2.6.8 and 6.1.1.4'
Hg Hg -2.3894 9.2266 'International Tables Vol C Tables 4.2.6.8 and 6.1.1.4'

loop_
_geom_angle_atom_site_label_1
_geom_angle_atom_site_label_2
_geom_angle_atom_site_label_3
_geom_angle
C19 Hg1 S1 159.9(5)
C19 Hg1 S2 121.5(5)
S1 Hg1 S2 78.54(6)
C1 S1 Hg1 109.9(3)
C10 S2 Hg1 117.0(3)
C8 N1 C4 113.0(6)
C8 N1 C9 107.5(6)
C4 N1 C9 109.2(6)
C8 N1 C7 107.5(7)
C4 N1 C7 110.3(6)
C9 N1 C7 109.1(6)
C13 N2 C16 109.5(6)
C13 N2 C18 111.9(6)
C16 N2 C18 107.5(6)
C13 N2 C17 110.6(6)
C16 N2 C17 109.0(7)
C18 N2 C17 108.3(7)
F3 P1 F6 90.4(4)
F3 P1 F1 178.6(5)
F6 P1 F1 90.9(5)
F3 P1 F2 88.6(4)
F6 P1 F2 90.3(4)
F1 P1 F2 90.9(4)
F3 P1 F4 92.0(4)
F6 P1 F4 89.3(4)
F1 P1 F4 88.5(4)
F2 P1 F4 179.3(5)
F3 P1 F5 91.5(5)
F6 P1 F5 178.1(5)
F1 P1 F5 87.2(5)
F2 P1 F5 90.0(5)
F4 P1 F5 90.4(4)
C2 C1 C6 117.7(7)
C2 C1 S1 125.0(6)
C6 C1 S1 117.2(6)
C3 C2 C1 121.7(7)
C3 C2 H2A 119.2
C1 C2 H2A 119.2
C2 C3 C4 120.1(7)
C2 C3 H3A 119.9
C4 C3 H3A 119.9
C5 C4 C3 119.5(7)
C5 C4 N1 121.6(7)
C3 C4 N1 118.9(7)
C4 C5 C6 119.5(7)
C4 C5 H5A 120.2
C6 C5 H5A 120.2
C5 C6 C1 121.4(7)
C5 C6 H6A 119.3
C1 C6 H6A 119.3
N1 C7 H7A 109.5
N1 C7 H7B 109.5
H7A C7 H7B 109.5
N1 C7 H7C 109.5
H7A C7 H7C 109.5
H7B C7 H7C 109.5
N1 C8 H8A 109.5
N1 C8 H8B 109.5
H8A C8 H8B 109.5
N1 C8 H8C 109.5
H8A C8 H8C 109.5
H8B C8 H8C 109.5
N1 C9 H9A 109.5
N1 C9 H9B 109.5
H9A C9 H9B 109.5
N1 C9 H9C 109.5
H9A C9 H9C 109.5
H9B C9 H9C 109.5
C11 C10 C15 116.9(7)
C11 C10 S2 119.6(6)
C15 C10 S2 123.5(6)
C10 C11 C12 122.2(7)
C10 C11 H11A 118.9
C12 C11 H11A 118.9
C13 C12 C11 119.5(7)
C13 C12 H12A 120.2
C11 C12 H12A 120.2
C12 C13 C14 119.9(7)
C12 C13 N2 121.9(7)
C14 C13 N2 118.2(6)
C13 C14 C15 120.6(7)
C13 C14 H14A 119.7
C15 C14 H14A 119.7
C14 C15 C10 120.8(7)
C14 C15 H15A 119.6
C10 C15 H15A 119.6
N2 C16 H16A 109.5
N2 C16 H16B 109.5
H16A C16 H16B 109.5
N2 C16 H16C 109.5
H16A C16 H16C 109.5
H16B C16 H16C 109.5
N2 C17 H17A 109.5
N2 C17 H17B 109.5
H17A C17 H17B 109.5
N2 C17 H17C 109.5
H17A C17 H17C 109.5
H17B C17 H17C 109.5
N2 C18 H18A 109.5
N2 C18 H18B 109.5
H18A C18 H18B 109.5
N2 C18 H18C 109.5
H18A C18 H18C 109.5
H18B C18 H18C 109.5
Hg1 C19 H19A 109.5
Hg1 C19 H19B 109.5
H19A C19 H19B 109.5
Hg1 C19 H19C 109.5
H19A C19 H19C 109.5
H19B C19 H19C 109.5

loop_
_geom_bond_atom_site_label_1
_geom_bond_atom_site_label_2
_geom_bond_distance
Hg1 C19 2.053(11)
Hg1 S1 2.423(2)
Hg1 S2 2.737(2)
S1 C1 1.763(7)
S2 C10 1.747(7)
N1 C8 1.488(11)
N1 C4 1.488(10)
N1 C9 1.508(10)
N1 C7 1.513(11)
N2 C13 1.503(9)
N2 C16 1.508(10)
N2 C18 1.513(10)
N2 C17 1.515(12)
P1 F3 1.564(8)
P1 F6 1.565(6)
P1 F1 1.585(8)
P1 F2 1.590(6)
P1 F4 1.602(6)
P1 F5 1.608(7)
C1 C2 1.386(11)
C1 C6 1.391(10)
C2 C3 1.371(11)
C2 H2A 0.9400
C3 C4 1.390(11)
C3 H3A 0.9400
C4 C5 1.386(10)
C5 C6 1.390(10)
C5 H5A 0.9400
C6 H6A 0.9400
C7 H7A 0.9700
C7 H7B 0.9700
C7 H7C 0.9700
C8 H8A 0.9700
C8 H8B 0.9700
C8 H8C 0.9700
C9 H9A 0.9700
C9 H9B 0.9700
C9 H9C 0.9700
C10 C11 1.385(11)
C10 C15 1.397(11)
C11 C12 1.400(11)
C11 H11A 0.9400
C12 C13 1.359(10)
C12 H12A 0.9400
C13 C14 1.377(11)
C14 C15 1.392(11)
C14 H14A 0.9400
C15 H15A 0.9400
C16 H16A 0.9700
C16 H16B 0.9700
C16 H16C 0.9700
C17 H17A 0.9700
C17 H17B 0.9700
C17 H17C 0.9700
C18 H18A 0.9700
C18 H18B 0.9700
C18 H18C 0.9700
C19 H19A 0.9700
C19 H19B 0.9700
C19 H19C 0.9700

loop_
_geom_hbond_atom_site_label_D
_geom_hbond_atom_site_label_H
_geom_hbond_atom_site_label_A
_geom_hbond_distance_DH
_geom_hbond_distance_HA
_geom_hbond_distance_DA
_geom_hbond_angle_DHA
_geom_hbond_site_symmetry_A
C8 H8C F4 0.97 2.39 3.190(10) 140.0 2_656
C8 H8C F5 0.97 2.49 3.327(12) 144.6 2_656
C11 H11A F1 0.94 2.48 3.397(11) 164.2 .
C14 H14A S2 0.94 2.84 3.735(8) 160.1 4_576
C16 H16C S2 0.97 2.86 3.784(9) 160.1 4_576
C18 H18A F4 0.97 2.42 3.339(13) 158.6 4_566
C18 H18B F1 0.97 2.38 3.331(11) 166.9 3_567
C18 H18C F3 0.97 2.51 3.431(11) 157.5 2_557
